data_1535464
loop_
_publ_author_name
'Moeller, A.'

_publ_section_title
;
 Synthesis, crystal structure, and spectroscopic characterisation of Na5
 (Ni O2) (C o3), containing the linear (Ni O2)(3-) group with monovalent
 nickel
;
_journal_name_full 'Zeitschrift fuer Anorganische und Allgemeine Chemie'
_journal_page_first 2625
_journal_page_last 2629
_journal_volume 627
_journal_year 2001
_chemical_formula_sum 'C Na5 Ni O5'
_chemical_name_systematic 'Na5 (C O3) (Ni O2)'
_space_group_IT_number 123
_symmetry_space_group_name_Hall '-P 4 2'
_symmetry_space_group_name_H-M 'P 4/m m m'
_cell_angle_alpha 90
_cell_angle_beta 90
_cell_angle_gamma 90
_cell_formula_units_Z 1
_cell_length_a 4.6235
_cell_length_b 4.6235
_cell_length_c 8.3087
_cell_volume 177.613
_citation_journal_id_ASTM ZAACAB
_cod_data_source_file Moeller_ZAACAB_2001_180.cif
_cod_data_source_block C1Na5Ni1O5
_cod_original_formula_sum 'C1 Na5 Ni1 O5'
_cod_database_code 1535464

loop_
_symmetry_equiv_pos_as_xyz
x,y,z
-y,x,z
-x,-y,z
y,-x,z
x,-y,-z
y,x,-z
-x,y,-z
-y,-x,-z
-x,-y,-z
y,-x,-z
x,y,-z
-y,x,-z
-x,y,z
-y,-x,z
x,-y,z
y,x,z

loop_
_atom_site_label
_atom_site_type_symbol
_atom_site_fract_x
_atom_site_fract_y
_atom_site_fract_z
_atom_site_occupancy
_atom_site_U_iso_or_equiv
Na1 Na+1 0 0 0.5 1 0.0
O3 O-2 0.5 -0.7976 0.5 0.5 0.0
O2 O-2 0.5 0.5 0.3406 0.5 0.0
Na2 Na+1 0 0.5 0.7587 1 0.0
C1 C+4 0.5 0.5 0.5 1 0.0
Ni1 Ni+1 0 0 0 1 0.0
O1 O-2 0 0 0.2133 1 0.0
